data_4064213
loop_
_publ_author_name
'Kong, Yong'
'Cheng, Man'
'Ren, Hongping'
'Xu, Shansheng'
'Song, Haibin'
'Yang, Min'
'Liu, Binyuan'
'Wang, Baiquan'

_publ_section_title
;
 Synthesis, Structures, and Norbornene Polymerization Behavior of
 Bis(aryloxide-N-heterocyclic carbene) Nickel Complexes
;
_journal_issue 6
_journal_name_full Organometallics
_journal_page_first 1677
_journal_paper_doi 10.1021/om1011825
_journal_volume 30
_journal_year 2011
_chemical_formula_sum 'C55 H72 Cl6 N4 Ni O2'
_chemical_formula_weight 1092.58
_chemical_name_systematic
; 
 ? 
;
_space_group_IT_number 14
_symmetry_cell_setting monoclinic
_symmetry_space_group_name_Hall '-P 2ybc'
_symmetry_space_group_name_H-M 'P 1 21/c 1'
_atom_sites_solution_hydrogens geom
_atom_sites_solution_primary direct
_atom_sites_solution_secondary difmap
_audit_creation_method SHELXL-97
_cell_angle_alpha 90.00
_cell_angle_beta 95(4)
_cell_angle_gamma 90.00
_cell_formula_units_Z 4
_cell_length_a 16.445(5)
_cell_length_b 21.327(7)
_cell_length_c 16.116(5)
_cell_measurement_reflns_used 13621
_cell_measurement_temperature 113(2)
_cell_measurement_theta_max 27.9
_cell_measurement_theta_min 1.6
_cell_volume 5631(3)
_computing_cell_refinement 'CrystalClear (Rigaku/MSC Inc., 2005)'
_computing_data_collection 'CrystalClear (Rigaku/MSC Inc., 2005)'
_computing_data_reduction 'CrystalClear (Rigaku/MSC Inc., 2005)'
_computing_publication_material 'CrystalStructure 3.7.0'
_computing_structure_refinement 'SHELXL-97 (Sheldrick, 1997)'
_computing_structure_solution 'SHELXS-97 (Sheldrick, 1990)'
_diffrn_ambient_temperature 113(2)
_diffrn_detector_area_resol_mean 7.31
_diffrn_measured_fraction_theta_full 0.995
_diffrn_measured_fraction_theta_max 0.995
_diffrn_measurement_device_type 'Rigaku Saturn'
_diffrn_measurement_method \w
_diffrn_radiation_monochromator confocal
_diffrn_radiation_source 'rotating anode'
_diffrn_radiation_type MoK\a
_diffrn_radiation_wavelength 0.71070
_diffrn_reflns_av_R_equivalents 0.0458
_diffrn_reflns_av_sigmaI/netI 0.0605
_diffrn_reflns_limit_h_max 19
_diffrn_reflns_limit_h_min -16
_diffrn_reflns_limit_k_max 25
_diffrn_reflns_limit_k_min -20
_diffrn_reflns_limit_l_max 17
_diffrn_reflns_limit_l_min -19
_diffrn_reflns_number 26500
_diffrn_reflns_theta_full 25.00
_diffrn_reflns_theta_max 25.00
_diffrn_reflns_theta_min 1.59
_exptl_absorpt_coefficient_mu 0.672
_exptl_absorpt_correction_T_max 0.9237
_exptl_absorpt_correction_T_min 0.8662
_exptl_absorpt_correction_type multi-scan
_exptl_absorpt_process_details 'Jacobson, R. (1998) Private communication'
_exptl_crystal_colour Yellow
_exptl_crystal_density_diffrn 1.290
_exptl_crystal_density_method 'not measured'
_exptl_crystal_description Platelet
_exptl_crystal_F_000 2304
_exptl_crystal_size_max 0.22
_exptl_crystal_size_mid 0.20
_exptl_crystal_size_min 0.12
_refine_diff_density_max 0.793
_refine_diff_density_min -0.936
_refine_diff_density_rms 0.103
_refine_ls_extinction_coef 0.0051(7)
_refine_ls_extinction_expression Fc^*^=kFc[1+0.001xFc^2^\l^3^/sin(2\q)]^-1/4^
_refine_ls_extinction_method SHELXL
_refine_ls_goodness_of_fit_ref 1.099
_refine_ls_hydrogen_treatment constr
_refine_ls_matrix_type full
_refine_ls_number_parameters 660
_refine_ls_number_reflns 9871
_refine_ls_number_restraints 6
_refine_ls_restrained_S_all 1.101
_refine_ls_R_factor_all 0.1195
_refine_ls_R_factor_gt 0.1051
_refine_ls_shift/su_max 0.003
_refine_ls_shift/su_mean 0.000
_refine_ls_structure_factor_coef Fsqd
_refine_ls_weighting_details 'calc w=1/[\s^2^(Fo^2^)+(0.0956P)^2^+29.8366P] where P=(Fo^2^+2Fc^2^)/3'
_refine_ls_weighting_scheme calc
_refine_ls_wR_factor_gt 0.2535
_refine_ls_wR_factor_ref 0.2637
_reflns_number_gt 8158
_reflns_number_total 9871
_reflns_threshold_expression >2sigma(I)
_cod_data_source_file om1011825_si_002.cif
_cod_data_source_block r060510c
_cod_depositor_comments
;
The following automatic conversions were performed:

'_symmetry_cell_setting' value 'Monoclinic' changed to 'monoclinic'
according to /home/saulius/struct/CIF-dictionaries/cif_core.dic
dictionary named 'cif_core.dic' version 2.4.1 from
2010-06-29.

'_exptl_absorpt_correction_type' value 'Multi-scan'
changed to 'multi-scan' according to
/home/saulius/struct/CIF-dictionaries/cif_core.dic dictionary named
'cif_core.dic' version 2.4.1 from 2010-06-29.

Automatic conversion script
Id: cif_fix_values 1715 2011-07-08 13:25:40Z adriana 
;
_cod_original_cell_volume 5627(3)
_cod_original_sg_symbol_H-M P2(1)/c
_cod_database_code 4064213

loop_
_symmetry_equiv_pos_as_xyz
'x, y, z'
'-x, y+1/2, -z+1/2'
'-x, -y, -z'
'x, -y-1/2, z-1/2'

loop_
_atom_site_label
_atom_site_type_symbol
_atom_site_fract_x
_atom_site_fract_y
_atom_site_fract_z
_atom_site_U_iso_or_equiv
_atom_site_adp_type
_atom_site_occupancy
_atom_site_symmetry_multiplicity
_atom_site_calc_flag
_atom_site_refinement_flags
_atom_site_disorder_assembly
_atom_site_disorder_group
Ni1 Ni 0.72363(4) 0.22216(3) 0.02352(5) 0.0287(3) Uani 1 1 d . . .
Cl1 Cl 0.70033(12) 0.04319(11) 0.76905(17) 0.0734(7) Uani 1 1 d . . .
Cl2 Cl 0.52730(13) 0.02447(12) 0.78004(16) 0.0733(7) Uani 1 1 d . . .
Cl3 Cl 0.1297(3) 0.2953(2) 0.1923(4) 0.188(3) Uani 1 1 d . . .
Cl4 Cl 0.0945(2) 0.42253(18) 0.1421(3) 0.1211(12) Uani 1 1 d . . .
O1 O 0.7405(2) 0.15694(19) 0.1037(2) 0.0298(9) Uani 1 1 d . . .
O2 O 0.6228(2) 0.1839(2) -0.0141(3) 0.0399(11) Uani 1 1 d . . .
N1 N 0.8680(3) 0.2402(2) 0.1333(3) 0.0301(11) Uani 1 1 d . . .
N2 N 0.8081(3) 0.3288(2) 0.1091(3) 0.0307(11) Uani 1 1 d . . .
N3 N 0.6446(3) 0.2842(2) -0.1180(3) 0.0372(12) Uani 1 1 d . . .
N4 N 0.7747(3) 0.2807(2) -0.1274(3) 0.0324(11) Uani 1 1 d . . .
C1 C 0.8061(3) 0.2676(3) 0.0828(4) 0.0296(13) Uani 1 1 d . . .
C2 C 0.9065(4) 0.2831(3) 0.1878(4) 0.0330(13) Uani 1 1 d . . .
H2 H 0.9513 0.2750 0.2278 0.040 Uiso 1 1 calc R . .
C3 C 0.8691(4) 0.3381(3) 0.1737(4) 0.0345(14) Uani 1 1 d . . .
H3 H 0.8816 0.3763 0.2024 0.041 Uiso 1 1 calc R . .
C4 C 0.8838(3) 0.1740(3) 0.1327(3) 0.0267(12) Uani 1 1 d . . .
C5 C 0.8155(3) 0.1340(3) 0.1189(3) 0.0268(12) Uani 1 1 d . . .
C6 C 0.8315(3) 0.0687(3) 0.1258(4) 0.0301(13) Uani 1 1 d . . .
C7 C 0.9119(4) 0.0493(3) 0.1414(4) 0.0321(13) Uani 1 1 d . . .
H7 H 0.9218 0.0055 0.1458 0.039 Uiso 1 1 calc R . .
C8 C 0.9796(3) 0.0893(3) 0.1512(4) 0.0328(13) Uani 1 1 d . . .
C9 C 0.9637(3) 0.1530(3) 0.1469(4) 0.0326(13) Uani 1 1 d . . .
H9 H 1.0074 0.1822 0.1536 0.039 Uiso 1 1 calc R . .
C10 C 0.7605(4) 0.0216(3) 0.1165(4) 0.0332(13) Uani 1 1 d . . .
C11 C 0.7121(4) 0.0292(3) 0.0301(4) 0.0398(15) Uani 1 1 d . . .
H11A H 0.6687 -0.0024 0.0235 0.060 Uiso 1 1 calc R . .
H11B H 0.7490 0.0237 -0.0137 0.060 Uiso 1 1 calc R . .
H11C H 0.6879 0.0712 0.0257 0.060 Uiso 1 1 calc R . .
C12 C 0.7906(4) -0.0471(3) 0.1235(5) 0.0451(16) Uani 1 1 d . . .
H12A H 0.8196 -0.0541 0.1787 0.068 Uiso 1 1 calc R . .
H12B H 0.8276 -0.0553 0.0805 0.068 Uiso 1 1 calc R . .
H12C H 0.7437 -0.0755 0.1157 0.068 Uiso 1 1 calc R . .
C13 C 0.7036(4) 0.0330(3) 0.1862(4) 0.0389(15) Uani 1 1 d . . .
H13A H 0.6821 0.0759 0.1818 0.058 Uiso 1 1 calc R . .
H13B H 0.7344 0.0273 0.2408 0.058 Uiso 1 1 calc R . .
H13C H 0.6581 0.0031 0.1802 0.058 Uiso 1 1 calc R . .
C14 C 1.0667(4) 0.0627(3) 0.1649(4) 0.0382(15) Uani 1 1 d . . .
C15 C 1.1302(5) 0.1135(5) 0.1705(10) 0.111(5) Uani 1 1 d . . .
H15A H 1.1238 0.1397 0.2194 0.167 Uiso 1 1 calc R . .
H15B H 1.1235 0.1394 0.1200 0.167 Uiso 1 1 calc R . .
H15C H 1.1847 0.0946 0.1756 0.167 Uiso 1 1 calc R . .
C16 C 1.0849(6) 0.0240(6) 0.0914(7) 0.093(4) Uani 1 1 d . . .
H16A H 1.1416 0.0095 0.0990 0.139 Uiso 1 1 calc R . .
H16B H 1.0767 0.0495 0.0407 0.139 Uiso 1 1 calc R . .
H16C H 1.0482 -0.0123 0.0864 0.139 Uiso 1 1 calc R . .
C17 C 1.0776(6) 0.0283(9) 0.2418(8) 0.174(9) Uani 1 1 d . . .
H17A H 1.0340 -0.0029 0.2431 0.260 Uiso 1 1 calc R . .
H17B H 1.0756 0.0572 0.2887 0.260 Uiso 1 1 calc R . .
H17C H 1.1306 0.0070 0.2459 0.260 Uiso 1 1 calc R . .
C18 C 0.7540(4) 0.3762(3) 0.0706(4) 0.0346(14) Uani 1 1 d . . .
C19 C 0.7875(4) 0.4269(3) 0.0306(4) 0.0357(14) Uani 1 1 d . . .
C20 C 0.7335(5) 0.4659(3) -0.0163(5) 0.0493(17) Uani 1 1 d . . .
H20 H 0.7551 0.4995 -0.0460 0.059 Uiso 1 1 calc R . .
C21 C 0.6498(5) 0.4581(4) -0.0219(5) 0.0546(19) Uani 1 1 d . . .
C22 C 0.6194(4) 0.4115(4) 0.0259(5) 0.0519(18) Uani 1 1 d . . .
H22 H 0.5619 0.4077 0.0263 0.062 Uiso 1 1 calc R . .
C23 C 0.6694(4) 0.3700(3) 0.0733(4) 0.0409(15) Uani 1 1 d . . .
C24 C 0.8778(4) 0.4391(3) 0.0375(4) 0.0459(16) Uani 1 1 d . . .
H24A H 0.8954 0.4549 0.0935 0.069 Uiso 1 1 calc R . .
H24B H 0.8901 0.4705 -0.0040 0.069 Uiso 1 1 calc R . .
H24C H 0.9068 0.4001 0.0277 0.069 Uiso 1 1 calc R . .
C25 C 0.5930(6) 0.4981(5) -0.0783(6) 0.081(3) Uani 1 1 d . . .
H25A H 0.5396 0.4774 -0.0875 0.122 Uiso 1 1 calc R . .
H25B H 0.6158 0.5037 -0.1319 0.122 Uiso 1 1 calc R . .
H25C H 0.5865 0.5391 -0.0523 0.122 Uiso 1 1 calc R . .
C26 C 0.6324(4) 0.3227(3) 0.1292(5) 0.0486(18) Uani 1 1 d . . .
H26A H 0.6077 0.2884 0.0952 0.073 Uiso 1 1 calc R . .
H26B H 0.5904 0.3433 0.1589 0.073 Uiso 1 1 calc R . .
H26C H 0.6752 0.3060 0.1696 0.073 Uiso 1 1 calc R . .
C27 C 0.7164(3) 0.2685(3) -0.0737(4) 0.0306(13) Uani 1 1 d . . .
C28 C 0.6581(4) 0.3056(3) -0.1969(4) 0.0416(16) Uani 1 1 d . . .
H28 H 0.6174 0.3192 -0.2387 0.050 Uiso 1 1 calc R . .
C29 C 0.7380(4) 0.3036(3) -0.2035(4) 0.0405(15) Uani 1 1 d . . .
H29 H 0.7651 0.3154 -0.2507 0.049 Uiso 1 1 calc R . .
C30 C 0.5668(4) 0.2726(3) -0.0892(4) 0.0401(15) Uani 1 1 d . . .
C31 C 0.5581(4) 0.2196(3) -0.0382(4) 0.0400(15) Uani 1 1 d . . .
C32 C 0.4786(4) 0.2068(3) -0.0146(4) 0.0381(15) Uani 1 1 d . . .
C33 C 0.4151(4) 0.2467(3) -0.0437(4) 0.0438(16) Uani 1 1 d . . .
H33 H 0.3619 0.2367 -0.0295 0.053 Uiso 1 1 calc R . .
C34 C 0.4234(4) 0.2999(3) -0.0917(5) 0.0454(17) Uani 1 1 d . . .
C35 C 0.5016(4) 0.3121(3) -0.1153(5) 0.0455(17) Uani 1 1 d . . .
H35 H 0.5104 0.3474 -0.1493 0.055 Uiso 1 1 calc R . .
C36 C 0.4638(4) 0.1502(3) 0.0415(4) 0.0371(14) Uani 1 1 d . . .
C37 C 0.4865(4) 0.0889(3) -0.0026(4) 0.0411(15) Uani 1 1 d . . .
H37A H 0.4545 0.0858 -0.0568 0.062 Uiso 1 1 calc R . .
H37B H 0.4747 0.0528 0.0319 0.062 Uiso 1 1 calc R . .
H37C H 0.5449 0.0894 -0.0107 0.062 Uiso 1 1 calc R . .
C38 C 0.3745(4) 0.1442(3) 0.0597(5) 0.0467(17) Uani 1 1 d . . .
H38A H 0.3402 0.1373 0.0074 0.070 Uiso 1 1 calc R . .
H38B H 0.3574 0.1828 0.0860 0.070 Uiso 1 1 calc R . .
H38C H 0.3687 0.1087 0.0972 0.070 Uiso 1 1 calc R . .
C39 C 0.5172(4) 0.1557(3) 0.1249(4) 0.0405(15) Uani 1 1 d . . .
H39A H 0.5082 0.1190 0.1596 0.061 Uiso 1 1 calc R . .
H39B H 0.5024 0.1938 0.1540 0.061 Uiso 1 1 calc R . .
H39C H 0.5748 0.1577 0.1144 0.061 Uiso 1 1 calc R . .
C40 C 0.3492(4) 0.3400(4) -0.1229(5) 0.056(2) Uani 1 1 d . . .
C41 C 0.2938(6) 0.2963(6) -0.1860(7) 0.092(3) Uani 1 1 d . . .
H41A H 0.2408 0.3164 -0.2002 0.138 Uiso 1 1 calc R . .
H41B H 0.2857 0.2556 -0.1597 0.138 Uiso 1 1 calc R . .
H41C H 0.3211 0.2900 -0.2369 0.138 Uiso 1 1 calc R . .
C42 C 0.2937(6) 0.3504(5) -0.0553(9) 0.105(4) Uani 1 1 d . . .
H42A H 0.3236 0.3722 -0.0084 0.158 Uiso 1 1 calc R . .
H42B H 0.2742 0.3099 -0.0364 0.158 Uiso 1 1 calc R . .
H42C H 0.2469 0.3760 -0.0771 0.158 Uiso 1 1 calc R . .
C43 C 0.3687(6) 0.3949(7) -0.1641(15) 0.232(13) Uani 1 1 d . . .
H43A H 0.4016 0.4223 -0.1254 0.348 Uiso 1 1 calc R . .
H43B H 0.3183 0.4166 -0.1848 0.348 Uiso 1 1 calc R . .
H43C H 0.3999 0.3843 -0.2111 0.348 Uiso 1 1 calc R . .
C44 C 0.8601(3) 0.2662(3) -0.1119(3) 0.0305(13) Uani 1 1 d . . .
C45 C 0.9179(4) 0.3141(3) -0.1189(4) 0.0329(13) Uani 1 1 d . . .
C46 C 1.0009(4) 0.2977(4) -0.1034(4) 0.0434(16) Uani 1 1 d . . .
H46 H 1.0410 0.3295 -0.1063 0.052 Uiso 1 1 calc R . .
C47 C 1.0264(4) 0.2375(4) -0.0842(4) 0.0451(16) Uani 1 1 d . . .
C48 C 0.9668(4) 0.1915(3) -0.0816(4) 0.0411(15) Uani 1 1 d . . .
H48 H 0.9834 0.1498 -0.0680 0.049 Uiso 1 1 calc R . .
C49 C 0.8836(4) 0.2041(3) -0.0983(4) 0.0333(13) Uani 1 1 d . . .
C50 C 0.8934(4) 0.3795(3) -0.1463(4) 0.0381(14) Uani 1 1 d . . .
H50A H 0.8856 0.3812 -0.2073 0.057 Uiso 1 1 calc R . .
H50B H 0.9363 0.4091 -0.1260 0.057 Uiso 1 1 calc R . .
H50C H 0.8422 0.3908 -0.1234 0.057 Uiso 1 1 calc R . .
C51 C 1.1160(4) 0.2217(4) -0.0655(6) 0.063(2) Uani 1 1 d . . .
H51A H 1.1493 0.2574 -0.0801 0.095 Uiso 1 1 calc R . .
H51B H 1.1293 0.1850 -0.0984 0.095 Uiso 1 1 calc R . .
H51C H 1.1274 0.2123 -0.0061 0.095 Uiso 1 1 calc R . .
C52 C 0.8237(4) 0.1497(3) -0.1041(4) 0.0404(15) Uani 1 1 d . . .
H52A H 0.8511 0.1119 -0.1220 0.061 Uiso 1 1 calc R . .
H52B H 0.7774 0.1597 -0.1446 0.061 Uiso 1 1 calc R . .
H52C H 0.8041 0.1424 -0.0493 0.061 Uiso 1 1 calc R . .
C53 C 0.6170(5) 0.0562(5) 0.8276(5) 0.072(3) Uani 1 1 d . . .
H53A H 0.6287 0.0372 0.8836 0.086 Uiso 1 1 calc R . .
H53B H 0.6097 0.1018 0.8350 0.086 Uiso 1 1 calc R . .
C54 C 0.1080(11) 0.3486(9) 0.1044(10) 0.167(8) Uani 1 1 d . . .
H54A H 0.1539 0.3484 0.0689 0.201 Uiso 1 1 calc R . .
H54B H 0.0580 0.3350 0.0701 0.201 Uiso 1 1 calc R . .
Cl5 Cl 0.4627(3) 0.1882(2) 0.7668(3) 0.0663(15) Uani 0.485(6) 1 d PD A 1
Cl6 Cl 0.3173(3) 0.1326(4) 0.6876(4) 0.109(3) Uani 0.485(6) 1 d PD A 1
C55 C 0.4167(7) 0.1538(8) 0.6780(8) 0.079(7) Uani 0.485(6) 1 d PD A 1
H55A H 0.4180 0.1834 0.6308 0.095 Uiso 0.485(6) 1 calc PR A 1
H55B H 0.4482 0.1160 0.6649 0.095 Uiso 0.485(6) 1 calc PR A 1
Cl5' Cl 0.3397(4) 0.1308(4) 0.7799(4) 0.124(3) Uani 0.515(6) 1 d PD A 2
Cl6' Cl 0.4080(3) 0.1885(3) 0.6427(3) 0.0788(17) Uani 0.515(6) 1 d PD A 2
C55' C 0.4167(11) 0.1732(12) 0.7469(7) 0.099(9) Uani 0.515(6) 1 d PD A 2
H55C H 0.4686 0.1505 0.7615 0.118 Uiso 0.515(6) 1 calc PR A 2
H55D H 0.4200 0.2136 0.7774 0.118 Uiso 0.515(6) 1 calc PR A 2

loop_
_atom_site_aniso_label
_atom_site_aniso_U_11
_atom_site_aniso_U_22
_atom_site_aniso_U_33
_atom_site_aniso_U_23
_atom_site_aniso_U_13
_atom_site_aniso_U_12
Ni1 0.0196(4) 0.0319(4) 0.0336(4) 0.0036(3) -0.0030(3) -0.0014(3)
Cl1 0.0454(11) 0.0663(14) 0.1087(18) -0.0311(13) 0.0082(11) -0.0081(9)
Cl2 0.0462(11) 0.0826(16) 0.0908(16) -0.0236(13) 0.0043(10) -0.0116(10)
Cl3 0.108(3) 0.156(4) 0.283(6) 0.104(4) -0.080(4) -0.048(3)
Cl4 0.098(2) 0.114(3) 0.148(3) 0.016(2) -0.005(2) -0.006(2)
O1 0.0186(19) 0.034(2) 0.036(2) 0.0009(17) -0.0005(16) 0.0007(16)
O2 0.024(2) 0.032(2) 0.061(3) 0.008(2) -0.010(2) -0.0010(17)
N1 0.025(2) 0.030(3) 0.034(3) 0.001(2) -0.003(2) 0.000(2)
N2 0.029(3) 0.037(3) 0.026(2) 0.000(2) 0.001(2) -0.002(2)
N3 0.025(3) 0.042(3) 0.043(3) 0.009(2) -0.007(2) -0.003(2)
N4 0.025(2) 0.038(3) 0.033(3) 0.004(2) -0.003(2) -0.001(2)
C1 0.022(3) 0.031(3) 0.036(3) 0.004(2) 0.003(2) 0.004(2)
C2 0.030(3) 0.040(3) 0.028(3) 0.000(3) -0.006(2) -0.003(3)
C3 0.036(3) 0.036(3) 0.030(3) -0.002(3) -0.003(3) -0.011(3)
C4 0.024(3) 0.031(3) 0.024(3) 0.002(2) -0.003(2) -0.001(2)
C5 0.024(3) 0.036(3) 0.021(3) 0.000(2) 0.006(2) 0.004(2)
C6 0.027(3) 0.033(3) 0.030(3) -0.007(2) -0.002(2) 0.005(2)
C7 0.035(3) 0.033(3) 0.028(3) -0.006(2) 0.001(2) 0.010(3)
C8 0.028(3) 0.046(4) 0.024(3) -0.007(3) 0.000(2) 0.005(3)
C9 0.025(3) 0.041(3) 0.031(3) -0.005(3) -0.002(2) 0.002(3)
C10 0.031(3) 0.026(3) 0.041(3) -0.003(3) -0.002(3) 0.003(2)
C11 0.029(3) 0.039(4) 0.050(4) -0.010(3) -0.005(3) -0.006(3)
C12 0.042(4) 0.036(4) 0.054(4) -0.008(3) -0.007(3) 0.001(3)
C13 0.035(3) 0.035(3) 0.047(4) 0.002(3) 0.002(3) -0.001(3)
C14 0.023(3) 0.051(4) 0.040(4) -0.003(3) -0.004(3) 0.008(3)
C15 0.032(5) 0.090(8) 0.207(14) -0.001(9) -0.020(6) 0.009(5)
C16 0.055(5) 0.120(9) 0.103(8) -0.037(7) 0.005(5) 0.030(6)
C17 0.056(6) 0.35(2) 0.118(10) 0.142(13) 0.035(6) 0.114(11)
C18 0.035(3) 0.028(3) 0.040(3) -0.002(3) 0.001(3) 0.004(3)
C19 0.043(4) 0.034(3) 0.029(3) 0.000(3) 0.002(3) 0.001(3)
C20 0.061(5) 0.036(4) 0.050(4) 0.006(3) -0.001(3) 0.000(3)
C21 0.057(5) 0.050(4) 0.055(5) 0.008(4) -0.006(4) 0.019(4)
C22 0.037(4) 0.048(4) 0.069(5) -0.001(4) 0.000(3) 0.012(3)
C23 0.036(3) 0.036(3) 0.051(4) -0.005(3) 0.003(3) 0.004(3)
C24 0.047(4) 0.045(4) 0.045(4) -0.001(3) 0.001(3) -0.008(3)
C25 0.072(6) 0.083(7) 0.083(7) 0.021(5) -0.018(5) 0.030(5)
C26 0.038(4) 0.045(4) 0.066(5) 0.000(3) 0.017(3) 0.005(3)
C27 0.017(3) 0.031(3) 0.043(3) -0.001(3) -0.003(2) -0.003(2)
C28 0.034(3) 0.050(4) 0.037(4) 0.014(3) -0.013(3) -0.002(3)
C29 0.042(4) 0.046(4) 0.032(3) 0.011(3) -0.006(3) -0.005(3)
C30 0.020(3) 0.043(4) 0.055(4) 0.009(3) -0.007(3) -0.003(3)
C31 0.028(3) 0.033(3) 0.055(4) 0.005(3) -0.015(3) -0.003(3)
C32 0.022(3) 0.033(3) 0.056(4) 0.000(3) -0.008(3) -0.004(2)
C33 0.026(3) 0.050(4) 0.053(4) -0.001(3) -0.009(3) -0.004(3)
C34 0.028(3) 0.042(4) 0.063(5) 0.007(3) -0.010(3) 0.005(3)
C35 0.030(3) 0.042(4) 0.061(5) 0.009(3) -0.011(3) -0.002(3)
C36 0.025(3) 0.038(3) 0.047(4) -0.002(3) -0.004(3) -0.003(3)
C37 0.031(3) 0.041(4) 0.050(4) -0.005(3) -0.005(3) -0.008(3)
C38 0.028(3) 0.049(4) 0.062(5) -0.005(3) -0.003(3) -0.006(3)
C39 0.033(3) 0.042(4) 0.046(4) 0.005(3) 0.001(3) -0.003(3)
C40 0.037(4) 0.070(5) 0.059(5) 0.005(4) -0.007(3) 0.026(4)
C41 0.052(5) 0.111(9) 0.107(8) 0.015(7) -0.021(5) 0.019(5)
C42 0.066(6) 0.075(7) 0.176(13) 0.047(8) 0.017(7) 0.030(5)
C43 0.050(6) 0.157(13) 0.50(3) 0.250(19) 0.067(12) 0.054(7)
C44 0.025(3) 0.046(4) 0.021(3) 0.001(2) 0.001(2) -0.002(2)
C45 0.031(3) 0.042(4) 0.026(3) -0.003(3) 0.002(2) -0.005(3)
C46 0.036(3) 0.058(4) 0.036(4) 0.002(3) -0.002(3) -0.012(3)
C47 0.031(3) 0.060(5) 0.043(4) 0.004(3) -0.004(3) -0.001(3)
C48 0.036(3) 0.049(4) 0.039(4) 0.003(3) 0.003(3) 0.004(3)
C49 0.033(3) 0.037(3) 0.030(3) -0.003(3) 0.005(2) -0.004(3)
C50 0.043(4) 0.039(4) 0.032(3) -0.002(3) 0.003(3) -0.010(3)
C51 0.033(4) 0.077(6) 0.081(6) 0.009(5) 0.006(4) 0.003(4)
C52 0.037(3) 0.041(4) 0.043(4) 0.000(3) 0.004(3) -0.004(3)
C53 0.052(5) 0.114(8) 0.048(5) -0.007(5) -0.008(4) -0.018(5)
C54 0.149(15) 0.24(2) 0.112(12) -0.083(14) 0.020(10) 0.005(14)
Cl5 0.066(3) 0.070(3) 0.064(3) -0.003(2) 0.012(2) 0.010(2)
Cl6 0.054(3) 0.150(6) 0.122(6) -0.012(5) 0.010(3) -0.010(3)
C55 0.099(16) 0.054(11) 0.080(15) 0.047(12) -0.018(12) 0.007(10)
Cl5' 0.119(5) 0.143(6) 0.112(5) 0.032(4) 0.015(4) -0.046(4)
Cl6' 0.080(3) 0.083(4) 0.075(3) 0.002(3) 0.015(2) -0.003(3)
C55' 0.057(12) 0.14(2) 0.087(16) -0.012(14) -0.029(11) -0.054(14)

loop_
_atom_type_symbol
_atom_type_description
_atom_type_scat_dispersion_real
_atom_type_scat_dispersion_imag
_atom_type_scat_source
C C 0.0033 0.0016 'International Tables Vol C Tables 4.2.6.8 and 6.1.1.4'
H H 0.0000 0.0000 'International Tables Vol C Tables 4.2.6.8 and 6.1.1.4'
Cl Cl 0.1484 0.1585 'International Tables Vol C Tables 4.2.6.8 and 6.1.1.4'
N N 0.0061 0.0033 'International Tables Vol C Tables 4.2.6.8 and 6.1.1.4'
O O 0.0106 0.0060 'International Tables Vol C Tables 4.2.6.8 and 6.1.1.4'
Ni Ni 0.3393 1.1124 'International Tables Vol C Tables 4.2.6.8 and 6.1.1.4'

loop_
_geom_angle_atom_site_label_1
_geom_angle_atom_site_label_2
_geom_angle_atom_site_label_3
_geom_angle
C27 Ni1 C1 98(2)
C27 Ni1 O2 89(3)
C1 Ni1 O2 164.5(8)
C27 Ni1 O1 164.1(4)
C1 Ni1 O1 89(2)
O2 Ni1 O1 88(3)
C5 O1 Ni1 118(2)
C31 O2 Ni1 119.8(12)
C1 N1 C2 111(2)
C1 N1 C4 122.7(8)
C2 N1 C4 125.7(14)
C1 N2 C3 111.2(5)
C1 N2 C18 122.5(17)
C3 N2 C18 126.3(15)
C27 N3 C28 111(3)
C27 N3 C30 123.2(7)
C28 N3 C30 126(3)
C27 N4 C29 110.4(14)
C27 N4 C44 125.3(17)
C29 N4 C44 124(3)
N2 C1 N1 103.2(15)
N2 C1 Ni1 130.6(4)
N1 C1 Ni1 123.3(18)
C3 C2 N1 107(2)
C3 C2 H2 126.3
N1 C2 H2 126.3
C2 C3 N2 106.8(13)
C2 C3 H3 126.6
N2 C3 H3 126.6
C9 C4 C5 124.0(8)
C9 C4 N1 119.1(5)
C5 C4 N1 116.9(6)
O1 C5 C4 121.3(8)
O1 C5 C6 122.5(5)
C4 C5 C6 116.2(8)
C7 C6 C5 118.2(5)
C7 C6 C10 121.7(7)
C5 C6 C10 120.0(7)
C6 C7 C8 125.1(7)
C6 C7 H7 117.5
C8 C7 H7 117.5
C9 C8 C7 116.6(7)
C9 C8 C14 122.6(6)
C7 C8 C14 120.8(7)
C8 C9 C4 119.8(6)
C8 C9 H9 120.1
C4 C9 H9 120.1
C6 C10 C12 112.2(7)
C6 C10 C11 110(2)
C12 C10 C11 107.4(9)
C6 C10 C13 109.4(16)
C12 C10 C13 107.9(6)
C11 C10 C13 109.9(9)
C10 C11 H11A 109.5
C10 C11 H11B 109.5
H11A C11 H11B 109.5
C10 C11 H11C 109.5
H11A C11 H11C 109.5
H11B C11 H11C 109.5
C10 C12 H12A 109.5
C10 C12 H12B 109.5
H12A C12 H12B 109.5
C10 C12 H12C 109.5
H12A C12 H12C 109.5
H12B C12 H12C 109.5
C10 C13 H13A 109.5
C10 C13 H13B 109.5
H13A C13 H13B 109.5
C10 C13 H13C 109.5
H13A C13 H13C 109.5
H13B C13 H13C 109.5
C17 C14 C16 112.5(10)
C17 C14 C15 107(3)
C16 C14 C15 105(2)
C17 C14 C8 111(3)
C16 C14 C8 110(3)
C15 C14 C8 112.0(7)
C14 C15 H15A 109.5
C14 C15 H15B 109.5
H15A C15 H15B 109.5
C14 C15 H15C 109.5
H15A C15 H15C 109.5
H15B C15 H15C 109.5
C14 C16 H16A 109.5
C14 C16 H16B 109.5
H16A C16 H16B 109.5
C14 C16 H16C 109.5
H16A C16 H16C 109.5
H16B C16 H16C 109.5
C14 C17 H17A 109.5
C14 C17 H17B 109.5
H17A C17 H17B 109.5
C14 C17 H17C 109.5
H17A C17 H17C 109.5
H17B C17 H17C 109.5
C19 C18 C23 121.5(17)
C19 C18 N2 119.0(6)
C23 C18 N2 119.4(14)
C20 C19 C18 117.0(6)
C20 C19 C24 121.0(18)
C18 C19 C24 122.0(18)
C21 C20 C19 123.1(18)
C21 C20 H20 118.4
C19 C20 H20 118.4
C22 C21 C20 118(2)
C22 C21 C25 120.5(8)
C20 C21 C25 122(2)
C21 C22 C23 122.7(7)
C21 C22 H22 118.6
C23 C22 H22 118.6
C22 C23 C18 117.4(18)
C22 C23 C26 120.1(7)
C18 C23 C26 122(2)
C19 C24 H24A 109.5
C19 C24 H24B 109.5
H24A C24 H24B 109.5
C19 C24 H24C 109.5
H24A C24 H24C 109.5
H24B C24 H24C 109.5
C21 C25 H25A 109.5
C21 C25 H25B 109.5
H25A C25 H25B 109.5
C21 C25 H25C 109.5
H25A C25 H25C 109.5
H25B C25 H25C 109.5
C23 C26 H26A 109.5
C23 C26 H26B 109.5
H26A C26 H26B 109.5
C23 C26 H26C 109.5
H26A C26 H26C 109.5
H26B C26 H26C 109.5
N3 C27 N4 104.2(9)
N3 C27 Ni1 124(2)
N4 C27 Ni1 129.9(16)
C29 C28 N3 108(4)
C29 C28 H28 126.0
N3 C28 H28 126.0
C28 C29 N4 107(3)
C28 C29 H29 126.6
N4 C29 H29 126.6
C35 C30 C31 122.7(16)
C35 C30 N3 119.1(6)
C31 C30 N3 118.2(18)
O2 C31 C30 120.3(17)
O2 C31 C32 122.6(6)
C30 C31 C32 117.1(19)
C33 C32 C31 118.1(8)
C33 C32 C36 121.4(15)
C31 C32 C36 120.5(19)
C34 C33 C32 125.2(14)
C34 C33 H33 117.4
C32 C33 H33 117.4
C33 C34 C35 116.4(19)
C33 C34 C40 121.4(15)
C35 C34 C40 122.1(8)
C30 C35 C34 120.4(7)
C30 C35 H35 119.8
C34 C35 H35 119.8
C38 C36 C39 109(3)
C38 C36 C32 113(2)
C39 C36 C32 110.1(6)
C38 C36 C37 107.2(17)
C39 C36 C37 108.8(6)
C32 C36 C37 109.5(13)
C36 C37 H37A 109.5
C36 C37 H37B 109.5
H37A C37 H37B 109.5
C36 C37 H37C 109.5
H37A C37 H37C 109.5
H37B C37 H37C 109.5
C36 C38 H38A 109.5
C36 C38 H38B 109.5
H38A C38 H38B 109.5
C36 C38 H38C 109.5
H38A C38 H38C 109.5
H38B C38 H38C 109.5
C36 C39 H39A 109.5
C36 C39 H39B 109.5
H39A C39 H39B 109.5
C36 C39 H39C 109.5
H39A C39 H39C 109.5
H39B C39 H39C 109.5
C43 C40 C42 113.7(15)
C43 C40 C34 114.3(13)
C42 C40 C34 111.3(15)
C43 C40 C41 109.1(15)
C42 C40 C41 101.5(8)
C34 C40 C41 106(2)
C40 C41 H41A 109.5
C40 C41 H41B 109.5
H41A C41 H41B 109.5
C40 C41 H41C 109.5
H41A C41 H41C 109.5
H41B C41 H41C 109.5
C40 C42 H42A 109.5
C40 C42 H42B 109.5
H42A C42 H42B 109.5
C40 C42 H42C 109.5
H42A C42 H42C 109.5
H42B C42 H42C 109.5
C40 C43 H43A 109.5
C40 C43 H43B 109.5
H43A C43 H43B 109.5
C40 C43 H43C 109.5
H43A C43 H43C 109.5
H43B C43 H43C 109.5
C49 C44 C45 121.6(7)
C49 C44 N4 119.1(7)
C45 C44 N4 119.1(6)
C44 C45 C46 117.2(6)
C44 C45 C50 122.1(10)
C46 C45 C50 120.6(11)
C47 C46 C45 122.7(9)
C47 C46 H46 118.7
C45 C46 H46 118.7
C46 C47 C48 117.8(10)
C46 C47 C51 121.5(9)
C48 C47 C51 120.7(7)
C47 C48 C49 122.6(7)
C47 C48 H48 118.7
C49 C48 H48 118.7
C44 C49 C48 117.8(7)
C44 C49 C52 123.3(9)
C48 C49 C52 118.8(7)
C45 C50 H50A 109.5
C45 C50 H50B 109.5
H50A C50 H50B 109.5
C45 C50 H50C 109.5
H50A C50 H50C 109.5
H50B C50 H50C 109.5
C47 C51 H51A 109.5
C47 C51 H51B 109.5
H51A C51 H51B 109.5
C47 C51 H51C 109.5
H51A C51 H51C 109.5
H51B C51 H51C 109.5
C49 C52 H52A 109.5
C49 C52 H52B 109.5
H52A C52 H52B 109.5
C49 C52 H52C 109.5
H52A C52 H52C 109.5
H52B C52 H52C 109.5
Cl2 C53 Cl1 112.0(6)
Cl2 C53 H53A 109.2
Cl1 C53 H53A 109.2
Cl2 C53 H53B 109.2
Cl1 C53 H53B 109.2
H53A C53 H53B 107.9
Cl4 C54 Cl3 108.7(8)
Cl4 C54 H54A 109.9
Cl3 C54 H54A 109.9
Cl4 C54 H54B 109.9
Cl3 C54 H54B 109.9
H54A C54 H54B 108.3
Cl6 C55 Cl5 113(3)
Cl6 C55 H55A 109.1
Cl5 C55 H55A 109.1
Cl6 C55 H55B 109.1
Cl5 C55 H55B 109.1
H55A C55 H55B 107.8
Cl5' C55' Cl6' 115(3)
Cl5' C55' H55C 108.6
Cl6' C55' H55C 108.6
Cl5' C55' H55D 108.6
Cl6' C55' H55D 108.6
H55C C55' H55D 107.6

loop_
_geom_bond_atom_site_label_1
_geom_bond_atom_site_label_2
_geom_bond_distance
Ni1 C27 1.847(9)
Ni1 C1 1.86(5)
Ni1 O2 1.90(4)
Ni1 O1 1.901(14)
Cl1 C53 1.76(5)
Cl2 C53 1.73(5)
Cl3 C54 1.82(3)
Cl4 C54 1.711(18)
O1 C5 1.328(17)
O2 C31 1.34(2)
N1 C1 1.37(4)
N1 C2 1.38(3)
N1 C4 1.436(7)
N2 C1 1.372(8)
N2 C3 1.39(5)
N2 C18 1.45(3)
N3 C27 1.36(4)
N3 C28 1.388(16)
N3 C30 1.42(3)
N4 C27 1.38(4)
N4 C29 1.40(4)
N4 C44 1.436(18)
C2 C3 1.334(11)
C2 H2 0.9500
C3 H3 0.9500
C4 C9 1.387(17)
C4 C5 1.410(14)
C5 C6 1.421(8)
C6 C7 1.385(18)
C6 C10 1.537(11)
C7 C8 1.400(12)
C7 H7 0.9500
C8 C9 1.383(9)
C8 C14 1.537(16)
C9 H9 0.9500
C10 C12 1.547(9)
C10 C11 1.55(5)
C10 C13 1.55(5)
C11 H11A 0.9800
C11 H11B 0.9800
C11 H11C 0.9800
C12 H12A 0.9800
C12 H12B 0.9800
C12 H12C 0.9800
C13 H13A 0.9800
C13 H13B 0.9800
C13 H13C 0.9800
C14 C17 1.437(16)
C14 C16 1.50(2)
C14 C15 1.502(13)
C15 H15A 0.9800
C15 H15B 0.9800
C15 H15C 0.9800
C16 H16A 0.9800
C16 H16B 0.9800
C16 H16C 0.9800
C17 H17A 0.9800
C17 H17B 0.9800
C17 H17C 0.9800
C18 C19 1.398(19)
C18 C23 1.403(9)
C19 C20 1.39(3)
C19 C24 1.500(12)
C20 C21 1.381(12)
C20 H20 0.9500
C21 C22 1.38(2)
C21 C25 1.51(4)
C22 C23 1.39(3)
C22 H22 0.9500
C23 C26 1.52(3)
C24 H24A 0.9800
C24 H24B 0.9800
C24 H24C 0.9800
C25 H25A 0.9800
C25 H25B 0.9800
C25 H25C 0.9800
C26 H26A 0.9800
C26 H26B 0.9800
C26 H26C 0.9800
C28 C29 1.329(12)
C28 H28 0.9500
C29 H29 0.9500
C30 C35 1.40(2)
C30 C31 1.412(11)
C31 C32 1.42(3)
C32 C33 1.39(3)
C32 C36 1.542(13)
C33 C34 1.388(11)
C33 H33 0.9500
C34 C35 1.40(3)
C34 C40 1.54(3)
C35 H35 0.9500
C36 C38 1.53(2)
C36 C39 1.54(5)
C36 C37 1.550(15)
C37 H37A 0.9800
C37 H37B 0.9800
C37 H37C 0.9800
C38 H38A 0.9800
C38 H38B 0.9800
C38 H38C 0.9800
C39 H39A 0.9800
C39 H39B 0.9800
C39 H39C 0.9800
C40 C43 1.398(17)
C40 C42 1.50(5)
C40 C41 1.60(4)
C41 H41A 0.9800
C41 H41B 0.9800
C41 H41C 0.9800
C42 H42A 0.9800
C42 H42B 0.9800
C42 H42C 0.9800
C43 H43A 0.9800
C43 H43B 0.9800
C43 H43C 0.9800
C44 C49 1.391(10)
C44 C45 1.407(10)
C45 C46 1.409(19)
C45 C50 1.507(12)
C46 C47 1.376(12)
C46 H46 0.9500
C47 C48 1.390(10)
C47 C51 1.51(2)
C48 C49 1.40(2)
C48 H48 0.9500
C49 C52 1.518(9)
C50 H50A 0.9800
C50 H50B 0.9800
C50 H50C 0.9800
C51 H51A 0.9800
C51 H51B 0.9800
C51 H51C 0.9800
C52 H52A 0.9800
C52 H52B 0.9800
C52 H52C 0.9800
C53 H53A 0.9900
C53 H53B 0.9900
C54 H54A 0.9900
C54 H54B 0.9900
Cl5 C55 1.72(4)
Cl6 C55 1.717(14)
C55 H55A 0.9900
C55 H55B 0.9900
Cl5' C55' 1.68(3)
Cl6' C55' 1.703(13)
C55' H55C 0.9900
C55' H55D 0.9900

loop_
_geom_torsion_atom_site_label_1
_geom_torsion_atom_site_label_2
_geom_torsion_atom_site_label_3
_geom_torsion_atom_site_label_4
_geom_torsion
C27 Ni1 O1 C5 62(3)
C1 Ni1 O1 C5 -54.4(13)
O2 Ni1 O1 C5 140.8(6)
C27 Ni1 O2 C31 -52.8(15)
C1 Ni1 O2 C31 63.7(12)
O1 Ni1 O2 C31 142.8(12)
C3 N2 C1 N1 -0.3(6)
C18 N2 C1 N1 177.9(5)
C3 N2 C1 Ni1 160.0(13)
C18 N2 C1 Ni1 -21.8(15)
C2 N1 C1 N2 -0.3(6)
C4 N1 C1 N2 174.4(5)
C2 N1 C1 Ni1 -162.5(8)
C4 N1 C1 Ni1 12.2(9)
C27 Ni1 C1 N2 63(2)
O2 Ni1 C1 N2 -52.4(13)
O1 Ni1 C1 N2 -131.5(18)
C27 Ni1 C1 N1 -140.3(14)
O2 Ni1 C1 N1 104.5(9)
O1 Ni1 C1 N1 25.4(11)
C1 N1 C2 C3 0.9(7)
C4 N1 C2 C3 -173.6(6)
N1 C2 C3 N2 -1.0(7)
C1 N2 C3 C2 0.9(7)
C18 N2 C3 C2 -177.3(6)
C1 N1 C4 C9 146.2(17)
C2 N1 C4 C9 -40(2)
C1 N1 C4 C5 -34.8(18)
C2 N1 C4 C5 139(2)
Ni1 O1 C5 C4 47.0(8)
Ni1 O1 C5 C6 -135.7(7)
C9 C4 C5 O1 -178.3(5)
N1 C4 C5 O1 2.7(8)
C9 C4 C5 C6 4.3(8)
N1 C4 C5 C6 -174.7(5)
O1 C5 C6 C7 179.7(5)
C4 C5 C6 C7 -2.9(8)
O1 C5 C6 C10 -0.7(8)
C4 C5 C6 C10 176.7(5)
C5 C6 C7 C8 0.1(9)
C10 C6 C7 C8 -179.5(6)
C6 C7 C8 C9 1.8(9)
C6 C7 C8 C14 -177.5(6)
C7 C8 C9 C4 -0.6(8)
C14 C8 C9 C4 178.7(5)
C5 C4 C9 C8 -2.5(9)
N1 C4 C9 C8 176.4(5)
C7 C6 C10 C12 -2.0(8)
C5 C6 C10 C12 178.3(5)
C7 C6 C10 C11 -122(2)
C5 C6 C10 C11 59(2)
C7 C6 C10 C13 117.7(18)
C5 C6 C10 C13 -61.9(18)
C9 C8 C14 C17 117.4(15)
C7 C8 C14 C17 -63.4(15)
C9 C8 C14 C16 -117.7(15)
C7 C8 C14 C16 61.6(15)
C9 C8 C14 C15 -1.5(10)
C7 C8 C14 C15 177.8(8)
C1 N2 C18 C19 -116.8(17)
C3 N2 C18 C19 61.2(17)
C1 N2 C18 C23 62.5(18)
C3 N2 C18 C23 -119.6(17)
C23 C18 C19 C20 -8.9(10)
N2 C18 C19 C20 170.3(6)
C23 C18 C19 C24 171.1(6)
N2 C18 C19 C24 -9.7(9)
C18 C19 C20 C21 2.7(11)
C24 C19 C20 C21 -177.3(7)
C19 C20 C21 C22 4.1(12)
C19 C20 C21 C25 -175.3(8)
C20 C21 C22 C23 -5.0(12)
C25 C21 C22 C23 174.4(8)
C21 C22 C23 C18 -0.8(11)
C21 C22 C23 C26 175.7(7)
C19 C18 C23 C22 8.1(10)
N2 C18 C23 C22 -171.1(6)
C19 C18 C23 C26 -168.4(6)
N2 C18 C23 C26 12.4(9)
C28 N3 C27 N4 -0.1(7)
C30 N3 C27 N4 173.2(6)
C28 N3 C27 Ni1 -165.8(6)
C30 N3 C27 Ni1 7.4(9)
C29 N4 C27 N3 -0.1(7)
C44 N4 C27 N3 -173.9(6)
C29 N4 C27 Ni1 164.5(6)
C44 N4 C27 Ni1 -9.3(9)
C1 Ni1 C27 N3 -138.7(12)
O2 Ni1 C27 N3 27.3(8)
O1 Ni1 C27 N3 106(2)
C1 Ni1 C27 N4 59.4(11)
O2 Ni1 C27 N4 -134.6(7)
O1 Ni1 C27 N4 -56(2)
C27 N3 C28 C29 0.2(8)
C30 N3 C28 C29 -172.9(6)
N3 C28 C29 N4 -0.2(8)
C27 N4 C29 C28 0.1(8)
C44 N4 C29 C28 174.1(6)
C27 N3 C30 C35 151.5(8)
C28 N3 C30 C35 -36.3(12)
C27 N3 C30 C31 -31.5(10)
C28 N3 C30 C31 140.7(9)
Ni1 O2 C31 C30 43.7(8)
Ni1 O2 C31 C32 -136.2(6)
C35 C30 C31 O2 -179.1(6)
N3 C30 C31 O2 4.0(10)
C35 C30 C31 C32 0.9(11)
N3 C30 C31 C32 -176.1(6)
O2 C31 C32 C33 -179.5(6)
C30 C31 C32 C33 0.5(10)
O2 C31 C32 C36 0.4(10)
C30 C31 C32 C36 -179.5(6)
C31 C32 C33 C34 -2.6(11)
C36 C32 C33 C34 177.5(7)
C32 C33 C34 C35 3.0(11)
C32 C33 C34 C40 178.2(7)
C31 C30 C35 C34 -0.4(11)
N3 C30 C35 C34 176.5(7)
C33 C34 C35 C30 -1.4(11)
C40 C34 C35 C30 -176.6(7)
C33 C32 C36 C38 0.1(9)
C31 C32 C36 C38 -179.8(6)
C33 C32 C36 C39 -121(2)
C31 C32 C36 C39 59(2)
C33 C32 C36 C37 119(3)
C31 C32 C36 C37 -61(3)
C33 C34 C40 C43 174.6(14)
C35 C34 C40 C43 -10.4(17)
C33 C34 C40 C42 44.1(19)
C35 C34 C40 C42 -141.0(17)
C33 C34 C40 C41 -65.3(13)
C35 C34 C40 C41 109.6(11)
C27 N4 C44 C49 59.7(10)
C29 N4 C44 C49 -113.3(10)
C27 N4 C44 C45 -126.5(9)
C29 N4 C44 C45 60.5(11)
C49 C44 C45 C46 -6.2(9)
N4 C44 C45 C46 -179.8(5)
C49 C44 C45 C50 170.6(6)
N4 C44 C45 C50 -3.1(8)
C44 C45 C46 C47 1.6(9)
C50 C45 C46 C47 -175.2(6)
C45 C46 C47 C48 1.1(10)
C45 C46 C47 C51 -178.4(7)
C46 C47 C48 C49 0.5(10)
C51 C47 C48 C49 180.0(7)
C45 C44 C49 C48 7.7(9)
N4 C44 C49 C48 -178.6(5)
C45 C44 C49 C52 -169.9(6)
N4 C44 C49 C52 3.7(9)
C47 C48 C49 C44 -4.9(10)
C47 C48 C49 C52 172.9(6)
